data_4113658
loop_
_publ_author_name
'Rangan Krishnan'
'Janis K. Voo'
'Charles G. Riordan'
'Lev Zahkarov'
'Arnold L. Rheingold'

_publ_section_title
;
 Thiolate-Bridged Nickel-Copper Complexes: A Binuclear Model for the
 Catalytic Site of Acetyl Coenzyme A Synthase?
;
_journal_name_full 'Journal of the American Chemical Society'
_journal_page_first 4422
_journal_page_last 4423
_journal_paper_doi 10.1021/ja0346577
_journal_volume 125
_journal_year 2003
_chemical_formula_sum 'C32 H62 B Cu N2 Ni S5'
_chemical_formula_weight 768.20
_chemical_name_systematic
; 
 ? 
;
_space_group_IT_number 2
_symmetry_cell_setting triclinic
_symmetry_space_group_name_Hall '-P 1'
_symmetry_space_group_name_H-M 'P -1'
_atom_sites_solution_hydrogens geom
_atom_sites_solution_primary direct
_atom_sites_solution_secondary difmap
_audit_creation_method SHELXL-97
_cell_angle_alpha 98.423(2)
_cell_angle_beta 111.2550(10)
_cell_angle_gamma 110.379(2)
_cell_formula_units_Z 2
_cell_length_a 12.2010(11)
_cell_length_b 13.5500(12)
_cell_length_c 13.9605(13)
_cell_measurement_reflns_used 6376
_cell_measurement_temperature 150(2)
_cell_measurement_theta_max 28.14
_cell_measurement_theta_min 2.33
_cell_volume 1915.6(3)
_computing_cell_refinement 'Bruker SMART'
_computing_data_collection 'Bruker SMART'
_computing_data_reduction 'Bruker SAINT'
_computing_molecular_graphics 'Bruker SHELXTL'
_computing_publication_material 'Bruker SHELXTL'
_computing_structure_refinement 'SHELXL-97 (Sheldrick, 1997)'
_computing_structure_solution 'SHELXS-97 (Sheldrick, 1990)'
_diffrn_ambient_temperature 150(2)
_diffrn_measured_fraction_theta_full 0.871
_diffrn_measured_fraction_theta_max 0.871
_diffrn_measurement_device_type 'CCD area detector'
_diffrn_measurement_method 'phi and omega scans'
_diffrn_radiation_monochromator graphite
_diffrn_radiation_source 'fine-focus sealed tube'
_diffrn_radiation_type MoK\a
_diffrn_radiation_wavelength 0.71073
_diffrn_reflns_av_R_equivalents 0.0222
_diffrn_reflns_av_sigmaI/netI 0.0528
_diffrn_reflns_limit_h_max 16
_diffrn_reflns_limit_h_min -15
_diffrn_reflns_limit_k_max 16
_diffrn_reflns_limit_k_min -17
_diffrn_reflns_limit_l_max 16
_diffrn_reflns_limit_l_min -17
_diffrn_reflns_number 11614
_diffrn_reflns_theta_full 28.21
_diffrn_reflns_theta_max 28.21
_diffrn_reflns_theta_min 1.94
_exptl_absorpt_coefficient_mu 1.343
_exptl_absorpt_correction_T_max 0.9608
_exptl_absorpt_correction_T_min 0.6888
_exptl_absorpt_correction_type SADABS
_exptl_crystal_colour Green/Brown
_exptl_crystal_density_diffrn 1.332
_exptl_crystal_density_meas 0
_exptl_crystal_description Plate
_exptl_crystal_F_000 820
_exptl_crystal_size_max 0.30
_exptl_crystal_size_mid 0.20
_exptl_crystal_size_min 0.03
_refine_diff_density_max 1.175
_refine_diff_density_min -0.574
_refine_diff_density_rms 0.107
_refine_ls_extinction_method none
_refine_ls_goodness_of_fit_ref 1.068
_refine_ls_hydrogen_treatment mixed
_refine_ls_matrix_type full
_refine_ls_number_parameters 379
_refine_ls_number_reflns 8220
_refine_ls_number_restraints 0
_refine_ls_restrained_S_all 1.068
_refine_ls_R_factor_all 0.0790
_refine_ls_R_factor_gt 0.0608
_refine_ls_shift/su_max 0.001
_refine_ls_shift/su_mean 0.000
_refine_ls_structure_factor_coef Fsqd
_refine_ls_weighting_details 'calc w=1/[\s^2^(Fo^2^)+(0.0822P)^2^+2.4904P] where P=(Fo^2^+2Fc^2^)/3'
_refine_ls_weighting_scheme calc
_refine_ls_wR_factor_gt 0.1542
_refine_ls_wR_factor_ref 0.1639
_reflns_number_gt 6399
_reflns_number_total 8220
_reflns_threshold_expression >2sigma(I)
_cod_data_source_file ja0346577si20030213_044235.cif
_cod_data_source_block cgr155
_cod_database_code 4113658

loop_
_symmetry_equiv_pos_as_xyz
'x, y, z'
'-x, -y, -z'

loop_
_atom_site_label
_atom_site_type_symbol
_atom_site_fract_x
_atom_site_fract_y
_atom_site_fract_z
_atom_site_U_iso_or_equiv
_atom_site_adp_type
_atom_site_occupancy
_atom_site_symmetry_multiplicity
_atom_site_calc_flag
_atom_site_refinement_flags
Ni1 Ni 0.24620(6) 0.93208(5) 0.37232(4) 0.02884(15) Uani 1 1 d .
Cu1 Cu 0.15035(6) 1.10096(4) 0.38209(4) 0.03293(16) Uani 1 1 d .
S1 S 0.35467(12) 1.10067(10) 0.37805(10) 0.0375(3) Uani 1 1 d .
S2 S 0.21435(12) 1.01196(10) 0.50112(9) 0.0323(2) Uani 1 1 d .
S3 S 0.20001(10) 1.28981(8) 0.44961(8) 0.0269(2) Uani 1 1 d .
S4 S -0.02707(10) 1.08283(9) 0.23645(8) 0.0275(2) Uani 1 1 d .
S5 S -0.14169(13) 1.27783(11) 0.11010(10) 0.0410(3) Uani 1 1 d .
N1 N 0.2905(4) 0.8768(4) 0.2570(3) 0.0372(9) Uani 1 1 d .
N2 N 0.1466(4) 0.7855(3) 0.3851(3) 0.0373(9) Uani 1 1 d .
B1 B 0.1192(5) 1.2958(4) 0.2255(4) 0.0301(10) Uani 1 1 d .
C1 C 0.3828(5) 1.0719(5) 0.2599(4) 0.0464(13) Uani 1 1 d .
H1A H 0.3669 1.1227 0.2182 0.056 Uiso 1 1 calc R
H1B H 0.4747 1.0843 0.2831 0.056 Uiso 1 1 calc R
C2 C 0.2929(5) 0.9540(5) 0.1902(4) 0.0432(12) Uani 1 1 d .
H2A H 0.3223 0.9331 0.1363 0.052 Uiso 1 1 calc R
H2B H 0.2036 0.9471 0.1506 0.052 Uiso 1 1 calc R
C3 C 0.0941(6) 0.8922(4) 0.5094(4) 0.0447(12) Uani 1 1 d .
H3A H 0.1350 0.8758 0.5767 0.054 Uiso 1 1 calc R
H3B H 0.0214 0.9082 0.5109 0.054 Uiso 1 1 calc R
C4 C 0.0424(5) 0.7937(4) 0.4128(5) 0.0442(12) Uani 1 1 d .
H4A H -0.0009 0.7252 0.4278 0.053 Uiso 1 1 calc R
H4B H -0.0241 0.7989 0.3497 0.053 Uiso 1 1 calc R
C5 C 0.1968(6) 0.7646(4) 0.1794(4) 0.0455(12) Uani 1 1 d .
H5A H 0.2345 0.7434 0.1325 0.055 Uiso 1 1 calc R
H5B H 0.1157 0.7679 0.1326 0.055 Uiso 1 1 calc R
C6 C 0.1617(7) 0.6752(5) 0.2309(5) 0.0568(15) Uani 1 1 d .
H6A H 0.1145 0.6018 0.1748 0.068 Uiso 1 1 calc R
H6B H 0.2428 0.6781 0.2856 0.068 Uiso 1 1 calc R
C7 C 0.0777(6) 0.6878(4) 0.2842(5) 0.0511(13) Uani 1 1 d .
H7A H 0.0027 0.6947 0.2314 0.061 Uiso 1 1 calc R
H7B H 0.0424 0.6195 0.3026 0.061 Uiso 1 1 calc R
C8 C 0.4241(5) 0.8813(5) 0.3151(4) 0.0467(13) Uani 1 1 d .
H8A H 0.4180 0.8301 0.3588 0.056 Uiso 1 1 calc R
H8B H 0.4838 0.9571 0.3660 0.056 Uiso 1 1 calc R
C9 C 0.4851(7) 0.8522(7) 0.2445(5) 0.075(2) Uani 1 1 d .
H9A H 0.5713 0.8580 0.2903 0.112 Uiso 1 1 calc R
H9B H 0.4946 0.9036 0.2022 0.112 Uiso 1 1 calc R
H9C H 0.4289 0.7763 0.1954 0.112 Uiso 1 1 calc R
C10 C 0.2454(6) 0.7686(5) 0.4754(4) 0.0493(14) Uani 1 1 d .
H10A H 0.2821 0.8308 0.5420 0.059 Uiso 1 1 calc R
H10B H 0.3179 0.7730 0.4572 0.059 Uiso 1 1 calc R
C11 C 0.1960(10) 0.6600(6) 0.5007(6) 0.091(3) Uani 1 1 d .
H11A H 0.2680 0.6579 0.5603 0.136 Uiso 1 1 calc R
H11B H 0.1620 0.5973 0.4365 0.136 Uiso 1 1 calc R
H11C H 0.1262 0.6552 0.5215 0.136 Uiso 1 1 calc R
C12 C 0.2413(4) 1.3416(4) 0.3484(3) 0.0309(9) Uani 1 1 d .
H12A H 0.2788 1.4235 0.3737 0.037 Uiso 1 1 calc R
H12B H 0.3103 1.3216 0.3436 0.037 Uiso 1 1 calc R
C13 C 0.0550(4) 1.1601(3) 0.1674(3) 0.0279(9) Uani 1 1 d .
H13A H 0.1251 1.1389 0.1678 0.033 Uiso 1 1 calc R
H13B H -0.0083 1.1405 0.0910 0.033 Uiso 1 1 calc R
C14 C 0.0082(4) 1.3328(4) 0.2333(3) 0.0337(10) Uani 1 1 d .
H14A H 0.0455 1.4147 0.2557 0.040 Uiso 1 1 calc R
H14B H -0.0127 1.3089 0.2908 0.040 Uiso 1 1 calc R
C15 C 0.3468(4) 1.3702(3) 0.5812(3) 0.0298(9) Uani 1 1 d .
C16 C 0.4650(5) 1.3552(5) 0.5843(4) 0.0450(12) Uani 1 1 d .
H16A H 0.5396 1.3992 0.6553 0.068 Uiso 1 1 calc R
H16B H 0.4857 1.3800 0.5278 0.068 Uiso 1 1 calc R
H16C H 0.4463 1.2768 0.5718 0.068 Uiso 1 1 calc R
C17 C 0.3735(6) 1.4921(4) 0.6047(4) 0.0452(12) Uani 1 1 d .
H17A H 0.4508 1.5356 0.6741 0.068 Uiso 1 1 calc R
H17B H 0.2979 1.5001 0.6078 0.068 Uiso 1 1 calc R
H17C H 0.3887 1.5189 0.5471 0.068 Uiso 1 1 calc R
C18 C 0.3094(5) 1.3256(4) 0.6652(4) 0.0376(10) Uani 1 1 d .
H18A H 0.3834 1.3649 0.7373 0.056 Uiso 1 1 calc R
H18B H 0.2869 1.2462 0.6477 0.056 Uiso 1 1 calc R
H18C H 0.2341 1.3371 0.6642 0.056 Uiso 1 1 calc R
C19 C -0.1335(4) 0.9395(3) 0.1439(3) 0.0268(8) Uani 1 1 d .
C20 C -0.2068(5) 0.8839(4) 0.2036(4) 0.0414(11) Uani 1 1 d .
H20A H -0.2663 0.8065 0.1601 0.062 Uiso 1 1 calc R
H20B H -0.2572 0.9228 0.2160 0.062 Uiso 1 1 calc R
H20C H -0.1442 0.8867 0.2733 0.062 Uiso 1 1 calc R
C21 C -0.0545(5) 0.8820(4) 0.1231(4) 0.0373(10) Uani 1 1 d .
H21A H -0.1135 0.8064 0.0739 0.056 Uiso 1 1 calc R
H21B H 0.0040 0.8793 0.1917 0.056 Uiso 1 1 calc R
H21C H -0.0026 0.9230 0.0902 0.056 Uiso 1 1 calc R
C22 C -0.2291(5) 0.9410(4) 0.0374(4) 0.0373(10) Uani 1 1 d .
H22A H -0.2853 0.8650 -0.0116 0.056 Uiso 1 1 calc R
H22B H -0.1802 0.9844 0.0038 0.056 Uiso 1 1 calc R
H22C H -0.2832 0.9746 0.0517 0.056 Uiso 1 1 calc R
C23 C -0.2661(5) 1.2803(5) 0.1534(5) 0.0487(13) Uani 1 1 d .
C24 C -0.2256(6) 1.3968(5) 0.2218(5) 0.0566(15) Uani 1 1 d .
H24A H -0.2930 1.3965 0.2444 0.085 Uiso 1 1 calc R
H24B H -0.2153 1.4477 0.1792 0.085 Uiso 1 1 calc R
H24C H -0.1426 1.4211 0.2860 0.085 Uiso 1 1 calc R
C25 C -0.3899(6) 1.2446(7) 0.0489(5) 0.0693(19) Uani 1 1 d .
H25A H -0.4610 1.2440 0.0664 0.104 Uiso 1 1 calc R
H25B H -0.4143 1.1701 0.0050 0.104 Uiso 1 1 calc R
H25C H -0.3740 1.2968 0.0083 0.104 Uiso 1 1 calc R
C26 C -0.2878(6) 1.1977(6) 0.2168(6) 0.0648(17) Uani 1 1 d .
H26A H -0.3543 1.1993 0.2397 0.097 Uiso 1 1 calc R
H26B H -0.2057 1.2182 0.2806 0.097 Uiso 1 1 calc R
H26C H -0.3173 1.1229 0.1704 0.097 Uiso 1 1 calc R
C27 C 0.1847(5) 1.3515(4) 0.1503(4) 0.0336(10) Uani 1 1 d .
C28 C 0.2925(4) 1.3441(4) 0.1448(3) 0.0316(9) Uani 1 1 d .
H28A H 0.3279 1.3032 0.1859 0.038 Uiso 1 1 calc R
C29 C 0.3547(5) 1.3904(4) 0.0851(4) 0.0441(12) Uani 1 1 d .
H29A H 0.4282 1.3808 0.0850 0.053 Uiso 1 1 calc R
C30 C 0.3049(5) 1.4506(4) 0.0268(4) 0.0462(12) Uani 1 1 d .
H30A H 0.3456 1.4851 -0.0137 0.055 Uiso 1 1 calc R
C31 C 0.1969(6) 1.4617(5) 0.0261(5) 0.0522(14) Uani 1 1 d .
H31A H 0.1620 1.5024 -0.0156 0.063 Uiso 1 1 calc R
C32 C 0.1391(5) 1.4125(4) 0.0870(4) 0.0424(11) Uani 1 1 d .
H32A H 0.0645 1.4210 0.0855 0.051 Uiso 1 1 calc R

loop_
_atom_site_aniso_label
_atom_site_aniso_U_11
_atom_site_aniso_U_22
_atom_site_aniso_U_33
_atom_site_aniso_U_23
_atom_site_aniso_U_13
_atom_site_aniso_U_12
Ni1 0.0355(3) 0.0342(3) 0.0278(3) 0.0141(2) 0.0167(2) 0.0224(3)
Cu1 0.0393(3) 0.0275(3) 0.0310(3) 0.0146(2) 0.0126(3) 0.0144(2)
S1 0.0365(6) 0.0405(7) 0.0436(7) 0.0167(5) 0.0237(5) 0.0181(5)
S2 0.0439(6) 0.0361(6) 0.0301(5) 0.0160(5) 0.0207(5) 0.0248(5)
S3 0.0308(5) 0.0247(5) 0.0260(5) 0.0110(4) 0.0134(4) 0.0110(4)
S4 0.0331(6) 0.0260(5) 0.0292(5) 0.0129(4) 0.0169(5) 0.0140(4)
S5 0.0449(7) 0.0535(8) 0.0361(6) 0.0177(6) 0.0209(6) 0.0291(6)
N1 0.042(2) 0.054(3) 0.0275(19) 0.0143(18) 0.0154(17) 0.033(2)
N2 0.055(3) 0.033(2) 0.036(2) 0.0188(17) 0.021(2) 0.028(2)
B1 0.040(3) 0.024(2) 0.030(2) 0.016(2) 0.016(2) 0.014(2)
C1 0.045(3) 0.064(4) 0.046(3) 0.027(3) 0.030(3) 0.025(3)
C2 0.046(3) 0.068(4) 0.033(2) 0.023(2) 0.023(2) 0.035(3)
C3 0.068(4) 0.043(3) 0.057(3) 0.035(3) 0.045(3) 0.035(3)
C4 0.054(3) 0.039(3) 0.057(3) 0.029(2) 0.033(3) 0.024(3)
C5 0.060(3) 0.054(3) 0.034(3) 0.012(2) 0.021(2) 0.038(3)
C6 0.088(5) 0.047(3) 0.043(3) 0.011(2) 0.024(3) 0.045(3)
C7 0.070(4) 0.033(3) 0.050(3) 0.015(2) 0.025(3) 0.023(3)
C8 0.050(3) 0.073(4) 0.034(3) 0.015(2) 0.018(2) 0.045(3)
C9 0.075(4) 0.138(7) 0.046(3) 0.026(4) 0.031(3) 0.080(5)
C10 0.078(4) 0.051(3) 0.040(3) 0.025(2) 0.027(3) 0.046(3)
C11 0.176(9) 0.065(4) 0.054(4) 0.039(3) 0.041(5) 0.080(6)
C12 0.036(2) 0.028(2) 0.029(2) 0.0152(18) 0.0157(19) 0.0103(19)
C13 0.036(2) 0.028(2) 0.029(2) 0.0151(17) 0.0195(19) 0.0158(19)
C14 0.041(3) 0.035(2) 0.027(2) 0.0115(18) 0.016(2) 0.016(2)
C15 0.034(2) 0.023(2) 0.025(2) 0.0092(17) 0.0098(18) 0.0077(18)
C16 0.035(3) 0.057(3) 0.041(3) 0.016(2) 0.017(2) 0.018(2)
C17 0.055(3) 0.026(2) 0.037(3) 0.006(2) 0.009(2) 0.011(2)
C18 0.044(3) 0.041(3) 0.028(2) 0.015(2) 0.017(2) 0.015(2)
C19 0.030(2) 0.0207(19) 0.028(2) 0.0095(16) 0.0119(18) 0.0091(17)
C20 0.046(3) 0.033(2) 0.050(3) 0.019(2) 0.028(3) 0.013(2)
C21 0.036(2) 0.038(3) 0.033(2) 0.004(2) 0.011(2) 0.018(2)
C22 0.033(2) 0.034(2) 0.035(2) 0.011(2) 0.006(2) 0.013(2)
C23 0.047(3) 0.061(4) 0.052(3) 0.018(3) 0.029(3) 0.030(3)
C24 0.071(4) 0.068(4) 0.061(4) 0.028(3) 0.040(3) 0.049(4)
C25 0.049(4) 0.095(5) 0.063(4) 0.016(4) 0.023(3) 0.037(4)
C26 0.062(4) 0.072(4) 0.078(5) 0.028(4) 0.049(4) 0.028(3)
C27 0.046(3) 0.026(2) 0.029(2) 0.0109(18) 0.018(2) 0.012(2)
C28 0.032(2) 0.028(2) 0.028(2) 0.0072(18) 0.0150(19) 0.0050(19)
C29 0.047(3) 0.044(3) 0.048(3) 0.016(2) 0.025(3) 0.021(2)
C30 0.055(3) 0.038(3) 0.052(3) 0.021(2) 0.034(3) 0.012(2)
C31 0.075(4) 0.045(3) 0.058(3) 0.034(3) 0.038(3) 0.034(3)
C32 0.056(3) 0.034(3) 0.049(3) 0.022(2) 0.029(3) 0.023(2)

loop_
_atom_type_symbol
_atom_type_description
_atom_type_scat_dispersion_real
_atom_type_scat_dispersion_imag
_atom_type_scat_source
C C 0.0033 0.0016 'International Tables Vol C Tables 4.2.6.8 and 6.1.1.4'
H H 0.0000 0.0000 'International Tables Vol C Tables 4.2.6.8 and 6.1.1.4'
B B 0.0013 0.0007 'International Tables Vol C Tables 4.2.6.8 and 6.1.1.4'
N N 0.0061 0.0033 'International Tables Vol C Tables 4.2.6.8 and 6.1.1.4'
S S 0.1246 0.1234 'International Tables Vol C Tables 4.2.6.8 and 6.1.1.4'
Ni Ni 0.3393 1.1124 'International Tables Vol C Tables 4.2.6.8 and 6.1.1.4'
Cu Cu 0.3201 1.2651 'International Tables Vol C Tables 4.2.6.8 and 6.1.1.4'

loop_
_geom_angle_atom_site_label_1
_geom_angle_atom_site_label_2
_geom_angle_atom_site_label_3
_geom_angle
N1 Ni1 N2 98.50(17)
N1 Ni1 S1 88.75(13)
N2 Ni1 S1 172.54(12)
N1 Ni1 S2 173.26(14)
N2 Ni1 S2 88.09(12)
S1 Ni1 S2 84.62(5)
N1 Ni1 Cu1 126.31(11)
N2 Ni1 Cu1 118.80(12)
S1 Ni1 Cu1 56.97(3)
S2 Ni1 Cu1 50.21(3)
S2 Cu1 S4 141.58(5)
S2 Cu1 S3 118.73(5)
S4 Cu1 S3 88.87(4)
S2 Cu1 S1 75.66(4)
S4 Cu1 S1 124.99(4)
S3 Cu1 S1 105.50(4)
S2 Cu1 Ni1 47.93(3)
S4 Cu1 Ni1 119.32(4)
S3 Cu1 Ni1 147.71(4)
S1 Cu1 Ni1 46.53(3)
C1 S1 Ni1 99.83(19)
C1 S1 Cu1 127.50(18)
Ni1 S1 Cu1 76.50(4)
C3 S2 Ni1 100.64(17)
C3 S2 Cu1 120.52(19)
Ni1 S2 Cu1 81.86(4)
C12 S3 C15 106.2(2)
C12 S3 Cu1 99.93(15)
C15 S3 Cu1 116.00(14)
C13 S4 C19 107.29(19)
C13 S4 Cu1 99.32(15)
C19 S4 Cu1 114.47(14)
C14 S5 C23 105.2(2)
C5 N1 C2 105.6(4)
C5 N1 C8 110.4(4)
C2 N1 C8 111.1(4)
C5 N1 Ni1 116.4(3)
C2 N1 Ni1 107.2(3)
C8 N1 Ni1 106.1(3)
C4 N2 C7 105.8(4)
C4 N2 C10 111.3(4)
C7 N2 C10 110.7(4)
C4 N2 Ni1 108.0(3)
C7 N2 Ni1 115.8(3)
C10 N2 Ni1 105.4(3)
C14 B1 C13 110.7(4)
C14 B1 C27 113.7(3)
C13 B1 C27 104.8(3)
C14 B1 C12 108.1(4)
C13 B1 C12 114.0(3)
C27 B1 C12 105.5(4)
C2 C1 S1 109.7(3)
C1 C2 N1 111.0(4)
C4 C3 S2 109.3(3)
N2 C4 C3 112.8(4)
N1 C5 C6 114.8(4)
C7 C6 C5 112.0(4)
N2 C7 C6 114.9(5)
N1 C8 C9 116.4(4)
N2 C10 C11 116.5(5)
B1 C12 S3 115.8(3)
B1 C13 S4 111.7(3)
B1 C14 S5 115.1(3)
C16 C15 C17 111.2(4)
C16 C15 C18 109.7(4)
C17 C15 C18 109.2(4)
C16 C15 S3 112.7(3)
C17 C15 S3 108.6(3)
C18 C15 S3 105.2(3)
C21 C19 C20 111.2(4)
C21 C19 C22 110.4(4)
C20 C19 C22 110.2(4)
C21 C19 S4 111.5(3)
C20 C19 S4 103.8(3)
C22 C19 S4 109.6(3)
C24 C23 C25 110.1(5)
C24 C23 C26 110.7(5)
C25 C23 C26 110.3(5)
C24 C23 S5 110.6(4)
C25 C23 S5 105.2(4)
C26 C23 S5 109.7(4)
C28 C27 C32 112.6(4)
C28 C27 B1 123.3(4)
C32 C27 B1 124.0(4)
C27 C28 C29 126.7(5)
C30 C29 C28 116.8(5)
C29 C30 C31 120.8(5)
C30 C31 C32 119.3(5)
C31 C32 C27 123.7(5)

loop_
_geom_bond_atom_site_label_1
_geom_bond_atom_site_label_2
_geom_bond_distance
Ni1 N1 2.001(4)
Ni1 N2 2.008(4)
Ni1 S1 2.1772(14)
Ni1 S2 2.1875(12)
Ni1 Cu1 2.9173(8)
Cu1 S2 2.2644(12)
Cu1 S4 2.2743(12)
Cu1 S3 2.3671(12)
Cu1 S1 2.5152(13)
S1 C1 1.818(5)
S2 C3 1.822(5)
S3 C12 1.818(4)
S3 C15 1.854(4)
S4 C13 1.815(4)
S4 C19 1.849(4)
S5 C14 1.804(5)
S5 C23 1.834(5)
N1 C5 1.484(7)
N1 C2 1.500(6)
N1 C8 1.508(6)
N2 C4 1.488(6)
N2 C7 1.505(6)
N2 C10 1.507(6)
B1 C14 1.632(7)
B1 C13 1.659(6)
B1 C27 1.653(6)
B1 C12 1.655(7)
C1 C2 1.501(8)
C3 C4 1.506(8)
C5 C6 1.512(8)
C6 C7 1.508(8)
C8 C9 1.518(7)
C10 C11 1.531(8)
C15 C16 1.511(7)
C15 C17 1.527(6)
C15 C18 1.533(6)
C19 C21 1.510(6)
C19 C20 1.523(6)
C19 C22 1.530(6)
C23 C24 1.523(8)
C23 C25 1.527(8)
C23 C26 1.536(8)
C27 C28 1.381(7)
C27 C32 1.397(6)
C28 C29 1.394(6)
C29 C30 1.371(7)
C30 C31 1.374(8)
C31 C32 1.392(7)
